data_4117054
loop_
_publ_author_name
'F. Albert Cotton'
'Lee M. Daniels'
'Glenn T. Jordan'
'Carlos A. Murillo'

_publ_section_title
;
 Symmetrical and Unsymmetrical Compounds Having a Linear Co36+ Chain
 Ligated by a Spiral Set of Dipyridyl Anions
;
_journal_name_full 'Journal of the American Chemical Society'
_journal_page_first 10377
_journal_page_last 10381
_journal_paper_doi 10.1021/ja971997h
_journal_volume 119
_journal_year 1997
_chemical_compound_source synthesis
_chemical_formula_structural 'Co3(dpa)4(BF4)2, 2(CH2Cl2)'
_chemical_formula_sum 'C42 H36 B2 Cl4 Co3 F8 N12'
_chemical_formula_weight 1201.04
_space_group_IT_number 14
_symmetry_cell_setting monoclinic
_symmetry_space_group_name_Hall '-P 2ybc'
_symmetry_space_group_name_H-M 'P 1 21/c 1'
_atom_sites_solution_hydrogens geom
_atom_sites_solution_primary direct
_atom_sites_solution_secondary difmap
_audit_creation_method SHELXL
_cell_angle_alpha 90.00
_cell_angle_beta 114.76(2)
_cell_angle_gamma 90.00
_cell_formula_units_Z 4
_cell_length_a 20.594(2)
_cell_length_b 13.754(4)
_cell_length_c 18.937(4)
_cell_measurement_reflns_used 250
_cell_measurement_temperature 213(2)
_cell_measurement_theta_max 20.0
_cell_measurement_theta_min 9.1
_cell_volume 4871(2)
_computing_cell_refinement MADNES
_computing_data_collection MADNES
_computing_data_reduction PROCOR
_computing_molecular_graphics 'SHELXTL (Siemens, 1990)'
_computing_publication_material 'SHELXTL (Siemens, 1990)'
_computing_structure_refinement 'SHELXL-93 (Sheldrick, 1993)'
_computing_structure_solution 'SHELXS-86 (Sheldrick, 1990)'
_diffrn_ambient_temperature 213(2)
_diffrn_measurement_device 'Nonius FAST'
_diffrn_measurement_method 'Frame data from omega scans'
_diffrn_radiation_monochromator graphite
_diffrn_radiation_source 'fine-focus sealed tube'
_diffrn_radiation_type MoK\a
_diffrn_radiation_wavelength 0.71073
_diffrn_reflns_av_R_equivalents 0.0578
_diffrn_reflns_av_sigmaI/netI 0.0460
_diffrn_reflns_limit_h_max 22
_diffrn_reflns_limit_h_min -21
_diffrn_reflns_limit_k_max 13
_diffrn_reflns_limit_k_min -14
_diffrn_reflns_limit_l_max 20
_diffrn_reflns_limit_l_min -20
_diffrn_reflns_number 19422
_diffrn_reflns_theta_max 22.54
_diffrn_reflns_theta_min 2.15
_diffrn_standards_number none
_exptl_absorpt_coefficient_mu 1.306
_exptl_absorpt_correction_T_max 0.901
_exptl_absorpt_correction_T_min 0.727
_exptl_absorpt_correction_type empirical
_exptl_crystal_colour 'dark green'
_exptl_crystal_density_diffrn 1.638
_exptl_crystal_description plate
_exptl_crystal_F_000 2412
_exptl_crystal_size_max 0.20
_exptl_crystal_size_mid 0.13
_exptl_crystal_size_min 0.08
_refine_diff_density_max 0.630
_refine_diff_density_min -0.532
_refine_diff_density_rms 0.110
_refine_ls_extinction_method none
_refine_ls_goodness_of_fit_all 1.067
_refine_ls_goodness_of_fit_obs 1.077
_refine_ls_hydrogen_treatment noref
_refine_ls_matrix_type full
_refine_ls_number_parameters 678
_refine_ls_number_reflns 6361
_refine_ls_number_restraints 6
_refine_ls_restrained_S_all 1.069
_refine_ls_restrained_S_obs 1.076
_refine_ls_R_factor_all 0.0950
_refine_ls_R_factor_obs 0.0700
_refine_ls_shift/esd_max -0.006
_refine_ls_shift/esd_mean 0.001
_refine_ls_structure_factor_coef Fsqd
_refine_ls_weighting_details 'w=1/[\s^2^(Fo^2^)+(0.0229P)^2^+60.4235P] where P=(Fo^2^+2Fc^2^)/3'
_refine_ls_weighting_scheme calc
_refine_ls_wR_factor_all 0.1686
_refine_ls_wR_factor_obs 0.1482
_reflns_number_observed 4989
_reflns_number_total 6364
_reflns_observed_criterion >2sigma(I)
_cod_data_source_file ja971997h_4.cif
_cod_data_source_block cmpd_4
_cod_depositor_comments
;
The following automatic conversions were performed:

'_refine_ls_weighting_scheme' value 'calc
w=1/[\s^2^(Fo^2^)+(0.0229P)^2^+60.4235P] where P=(Fo^2^+2Fc^2^)/3'
was changed to 'calc'. New tag '_refine_ls_weighting_details' was
created. The value of the new tag was set to
'w=1/[\s^2^(Fo^2^)+(0.0229P)^2^+60.4235P] where P=(Fo^2^+2Fc^2^)/3'.

Automatic conversion script
Id: cif_fix_values 3143 2015-03-26 13:38:13Z robertas 
;
_cod_original_cell_volume 4870.8(18)
_cod_database_code 4117054

loop_
_symmetry_equiv_pos_as_xyz
'x, y, z'
'-x, y+1/2, -z+1/2'
'-x, -y, -z'
'x, -y-1/2, z-1/2'

loop_
_atom_site_aniso_label
_atom_site_aniso_U_11
_atom_site_aniso_U_22
_atom_site_aniso_U_33
_atom_site_aniso_U_23
_atom_site_aniso_U_13
_atom_site_aniso_U_12
Co1 0.0285(6) 0.0190(6) 0.0262(6) 0.0011(4) 0.0121(5) 0.0022(5)
Co3 0.0320(6) 0.0160(6) 0.0281(6) 0.0008(4) 0.0157(5) 0.0006(5)
Co2 0.0288(6) 0.0167(6) 0.0269(6) 0.0002(4) 0.0130(5) 0.0006(4)
B1 0.093(10) 0.046(8) 0.064(8) 0.028(6) 0.054(8) 0.037(8)
F1 0.048(3) 0.027(3) 0.053(3) 0.013(2) 0.021(3) 0.009(2)
F2 0.149(8) 0.047(5) 0.210(10) 0.011(5) 0.116(8) -0.011(5)
F3 0.195(9) 0.119(7) 0.062(5) 0.049(5) 0.061(5) 0.071(7)
F4 0.181(8) 0.065(5) 0.104(5) 0.029(4) 0.101(6) 0.064(5)
B2 0.057(7) 0.022(6) 0.053(7) 0.004(5) 0.024(6) 0.000(5)
F5 0.060(3) 0.024(3) 0.047(3) 0.010(2) 0.024(3) 0.005(2)
F6 0.097(6) 0.056(5) 0.180(8) 0.044(5) 0.052(6) -0.015(4)
F7 0.114(6) 0.078(5) 0.110(6) -0.027(4) 0.044(5) 0.041(5)
F8 0.108(6) 0.086(5) 0.051(4) 0.009(4) 0.019(4) 0.027(4)
N1 0.025(4) 0.020(4) 0.030(4) 0.002(3) 0.011(3) 0.006(3)
N2 0.030(4) 0.010(3) 0.032(4) 0.000(3) 0.014(3) 0.003(3)
N3 0.034(4) 0.018(4) 0.025(3) 0.000(3) 0.013(3) 0.001(3)
N4 0.026(4) 0.021(4) 0.027(4) -0.006(3) 0.007(3) 0.000(3)
N5 0.034(4) 0.017(3) 0.030(4) 0.002(3) 0.018(3) 0.003(3)
N6 0.038(4) 0.017(4) 0.030(4) 0.003(3) 0.018(3) 0.004(3)
N7 0.030(4) 0.031(4) 0.036(4) -0.001(3) 0.015(3) 0.005(3)
N8 0.032(4) 0.021(4) 0.034(4) 0.001(3) 0.013(3) -0.003(3)
N9 0.045(4) 0.019(4) 0.041(4) 0.002(3) 0.026(4) 0.002(3)
N10 0.038(4) 0.018(4) 0.023(3) 0.001(3) 0.013(3) 0.002(3)
N11 0.039(4) 0.019(4) 0.032(4) -0.003(3) 0.021(3) 0.006(3)
N12 0.039(4) 0.016(4) 0.036(4) -0.003(3) 0.022(3) 0.000(3)
C1 0.040(5) 0.016(5) 0.051(5) 0.011(4) 0.028(5) 0.007(4)
C2 0.040(5) 0.019(4) 0.042(5) -0.003(4) 0.020(4) -0.002(4)
C3 0.043(6) 0.028(5) 0.048(5) -0.012(4) 0.026(5) -0.017(4)
C4 0.030(5) 0.032(5) 0.032(5) -0.004(4) 0.008(4) -0.003(4)
C5 0.034(5) 0.023(5) 0.031(4) -0.006(4) 0.023(4) -0.005(4)
C6 0.037(5) 0.024(5) 0.036(5) 0.001(4) 0.020(4) 0.008(4)
C7 0.034(5) 0.028(5) 0.038(5) 0.004(4) 0.017(4) 0.014(4)
C8 0.024(5) 0.040(6) 0.041(5) -0.006(4) 0.018(4) -0.002(4)
C9 0.021(4) 0.031(5) 0.034(5) -0.007(4) 0.014(4) -0.011(4)
C10 0.033(5) 0.017(4) 0.021(4) -0.002(3) 0.011(4) -0.001(4)
C11 0.031(5) 0.027(5) 0.044(5) 0.005(4) 0.012(4) 0.003(4)
C12 0.034(5) 0.052(6) 0.058(6) 0.009(5) 0.025(5) 0.018(5)
C13 0.036(5) 0.053(6) 0.070(7) -0.010(5) 0.042(5) 0.004(5)
C14 0.048(6) 0.039(5) 0.041(5) 0.006(4) 0.030(5) 0.005(5)
C15 0.028(4) 0.017(4) 0.033(5) -0.001(3) 0.014(4) -0.003(4)
C16 0.040(5) 0.026(5) 0.032(5) 0.004(4) 0.012(4) 0.014(4)
C17 0.068(7) 0.038(6) 0.027(5) 0.003(4) 0.008(5) 0.010(5)
C18 0.071(7) 0.039(6) 0.035(5) -0.007(4) 0.019(5) 0.011(5)
C19 0.044(5) 0.035(5) 0.034(5) -0.004(4) 0.017(4) 0.011(4)
C20 0.033(5) 0.028(5) 0.032(5) 0.001(4) 0.021(4) -0.001(4)
C21 0.032(5) 0.038(5) 0.028(5) 0.005(4) 0.007(4) 0.006(4)
C22 0.046(6) 0.064(7) 0.034(5) 0.002(5) 0.008(5) 0.006(5)
C23 0.048(6) 0.059(7) 0.046(6) -0.013(5) 0.004(5) -0.018(5)
C24 0.042(6) 0.049(6) 0.041(6) -0.008(5) 0.005(5) -0.023(5)
C25 0.034(5) 0.043(6) 0.031(5) -0.003(4) 0.010(4) 0.002(4)
C26 0.057(6) 0.025(5) 0.052(6) 0.006(4) 0.032(5) -0.005(4)
C27 0.057(7) 0.050(7) 0.076(7) 0.018(6) 0.041(6) -0.004(5)
C28 0.047(6) 0.060(7) 0.086(8) 0.001(6) 0.041(6) -0.022(6)
C29 0.034(5) 0.051(6) 0.056(6) 0.007(5) 0.021(5) -0.009(5)
C30 0.039(5) 0.024(5) 0.038(5) -0.005(4) 0.024(4) -0.006(4)
C31 0.048(6) 0.022(5) 0.044(5) 0.003(4) 0.024(5) 0.006(4)
C32 0.061(6) 0.031(5) 0.052(6) 0.009(4) 0.041(5) -0.001(5)
C33 0.052(6) 0.040(6) 0.046(5) -0.005(4) 0.035(5) 0.001(5)
C34 0.046(5) 0.027(5) 0.033(5) 0.005(4) 0.026(4) 0.009(4)
C35 0.037(5) 0.030(5) 0.017(4) 0.001(3) 0.012(4) 0.002(4)
C36 0.064(6) 0.028(5) 0.044(5) 0.004(4) 0.031(5) 0.000(5)
C37 0.064(7) 0.027(5) 0.045(6) -0.011(4) 0.020(5) -0.001(5)
C38 0.068(7) 0.032(6) 0.034(5) -0.012(4) 0.019(5) -0.008(5)
C39 0.047(6) 0.027(5) 0.033(5) -0.006(4) 0.018(4) -0.006(4)
C40 0.041(5) 0.022(5) 0.026(4) -0.003(4) 0.017(4) 0.002(4)
C41 0.309(30) 0.069(11) 0.179(19) 0.047(12) 0.167(21) 0.055(15)
Cl1 0.099(3) 0.131(4) 0.136(4) 0.051(3) 0.026(3) 0.007(3)
Cl2A 0.092(9) 0.077(6) 0.162(13) 0.028(7) 0.034(8) -0.003(5)
Cl2B 0.267(42) 0.063(7) 0.154(21) -0.007(8) 0.114(27) -0.007(12)
C42A 0.122(35) 0.046(18) 0.089(28) 0.001(19) 0.048(26) -0.039(21)
Cl3A 0.095(12) 0.082(8) 0.104(8) -0.002(6) 0.026(8) 0.003(9)
Cl4A 0.077(6) 0.141(13) 0.085(8) -0.007(6) 0.042(5) -0.020(6)
C42B 0.154(53) 0.109(38) 0.205(62) -0.002(40) 0.120(50) 0.049(39)
Cl3B 0.156(22) 0.097(9) 0.090(12) -0.008(9) 0.075(14) -0.007(15)
Cl4B 0.119(13) 0.143(21) 0.349(33) -0.029(23) 0.150(19) -0.040(13)

loop_
_atom_site_label
_atom_site_type_symbol
_atom_site_fract_x
_atom_site_fract_y
_atom_site_fract_z
_atom_site_U_iso_or_equiv
_atom_site_thermal_displace_type
_atom_site_occupancy
_atom_site_calc_flag
_atom_site_refinement_flags
_atom_site_disorder_group
Co1 Co 0.23910(5) 0.13890(7) 0.14395(6) 0.0244(3) Uani 1 d . .
Co3 Co 0.32794(6) -0.13902(7) 0.27472(6) 0.0243(3) Uani 1 d . .
Co2 Co 0.28240(6) -0.00194(8) 0.20703(6) 0.0237(3) Uani 1 d . .
B1 B 0.1871(8) 0.3751(9) 0.0549(8) 0.060(4) Uani 1 d . .
F1 F 0.1950(3) 0.2774(3) 0.0779(3) 0.0431(12) Uani 1 d . .
F2 F 0.2569(5) 0.4109(5) 0.0763(6) 0.121(3) Uani 1 d . .
F3 F 0.1497(5) 0.3818(6) -0.0218(4) 0.123(3) Uani 1 d . .
F4 F 0.1573(5) 0.4236(5) 0.0953(4) 0.103(3) Uani 1 d . .
B2 B 0.3972(6) -0.3641(8) 0.3831(7) 0.044(3) Uani 1 d . .
F5 F 0.3737(3) -0.2737(3) 0.3431(3) 0.0429(12) Uani 1 d . .
F6 F 0.3366(4) -0.4136(5) 0.3751(5) 0.113(3) Uani 1 d . .
F7 F 0.4339(4) -0.4116(5) 0.3506(4) 0.102(3) Uani 1 d . .
F8 F 0.4385(4) -0.3438(5) 0.4593(4) 0.086(2) Uani 1 d . .
N1 N 0.3164(3) 0.2059(4) 0.2292(4) 0.0251(15) Uani 1 d . .
N2 N 0.3738(3) 0.0571(4) 0.2573(3) 0.0235(15) Uani 1 d . .
N3 N 0.4221(3) -0.0962(4) 0.2857(3) 0.0255(15) Uani 1 d . .
N4 N 0.1792(3) 0.1498(5) 0.2016(3) 0.0258(15) Uani 1 d . .
N5 N 0.2582(3) 0.0409(4) 0.2883(4) 0.0251(15) Uani 1 d . .
N6 N 0.3415(3) -0.0677(4) 0.3686(4) 0.027(2) Uani 1 d . .
N7 N 0.1640(4) 0.0614(5) 0.0654(4) 0.032(2) Uani 1 d . .
N8 N 0.1909(3) -0.0606(5) 0.1564(4) 0.030(2) Uani 1 d . .
N9 N 0.2293(4) -0.1724(5) 0.2567(4) 0.032(2) Uani 1 d . .
N10 N 0.3010(3) 0.1161(4) 0.0904(3) 0.026(2) Uani 1 d . .
N11 N 0.3070(4) -0.0450(5) 0.1267(4) 0.028(2) Uani 1 d . .
N12 N 0.3112(4) -0.1999(4) 0.1747(4) 0.028(2) Uani 1 d . .
C1 C 0.3101(5) 0.2987(6) 0.2490(5) 0.032(2) Uani 1 d . .
H1 H 0.2680(5) 0.3330(6) 0.2189(5) 0.039 Uiso 1 calc R .
C2 C 0.3623(4) 0.3453(6) 0.3110(5) 0.032(2) Uani 1 d . .
H2 H 0.3559(4) 0.4099(6) 0.3230(5) 0.039 Uiso 1 calc R .
C3 C 0.4237(5) 0.2958(6) 0.3549(5) 0.037(2) Uani 1 d . .
H3 H 0.4603(5) 0.3267(6) 0.3972(5) 0.045 Uiso 1 calc R .
C4 C 0.4318(4) 0.2011(6) 0.3373(5) 0.033(2) Uani 1 d . .
H4 H 0.4742(4) 0.1672(6) 0.3668(5) 0.040 Uiso 1 calc R .
C5 C 0.3765(4) 0.1550(6) 0.2748(4) 0.027(2) Uani 1 d . .
C6 C 0.4760(4) -0.1598(6) 0.2977(4) 0.031(2) Uani 1 d . .
H6 H 0.4679(4) -0.2259(6) 0.3040(4) 0.037 Uiso 1 calc R .
C7 C 0.5411(4) -0.1337(6) 0.3013(5) 0.033(2) Uani 1 d . .
H7 H 0.5774(4) -0.1799(6) 0.3108(5) 0.040 Uiso 1 calc R .
C8 C 0.5518(4) -0.0356(6) 0.2904(5) 0.033(2) Uani 1 d . .
H8 H 0.5959(4) -0.0151(6) 0.2918(5) 0.040 Uiso 1 calc R .
C9 C 0.4986(4) 0.0311(6) 0.2776(4) 0.028(2) Uani 1 d . .
H9 H 0.5060(4) 0.0971(6) 0.2703(4) 0.034 Uiso 1 calc R .
C10 C 0.4335(4) 0.0002(5) 0.2756(4) 0.024(2) Uani 1 d . .
C11 C 0.1191(4) 0.2042(6) 0.1757(5) 0.035(2) Uani 1 d . .
H11 H 0.1058(4) 0.2385(6) 0.1288(5) 0.042 Uiso 1 calc R .
C12 C 0.0774(5) 0.2113(7) 0.2148(6) 0.046(2) Uani 1 d . .
H12 H 0.0358(5) 0.2498(7) 0.1951(6) 0.056 Uiso 1 calc R .
C13 C 0.0966(5) 0.1612(7) 0.2844(6) 0.046(3) Uani 1 d . .
H13 H 0.0689(5) 0.1669(7) 0.3130(6) 0.056 Uiso 1 calc R .
C14 C 0.1554(5) 0.1040(6) 0.3106(5) 0.039(2) Uani 1 d . .
H14 H 0.1676(5) 0.0674(6) 0.3563(5) 0.046 Uiso 1 calc R .
C15 C 0.1978(4) 0.0998(5) 0.2697(4) 0.026(2) Uani 1 d . .
C16 C 0.3937(4) -0.0915(6) 0.4387(5) 0.034(2) Uani 1 d . .
H16 H 0.4226(4) -0.1459(6) 0.4425(5) 0.041 Uiso 1 calc R .
C17 C 0.4058(5) -0.0384(7) 0.5046(5) 0.048(3) Uani 1 d . .
H17 H 0.4424(5) -0.0566(7) 0.5527(5) 0.058 Uiso 1 calc R .
C18 C 0.3638(5) 0.0423(7) 0.4997(5) 0.049(3) Uani 1 d . .
H18 H 0.3710(5) 0.0785(7) 0.5445(5) 0.059 Uiso 1 calc R .
C19 C 0.3124(5) 0.0685(6) 0.4300(5) 0.038(2) Uani 1 d . .
H19 H 0.2834(5) 0.1228(6) 0.4263(5) 0.045 Uiso 1 calc R .
C20 C 0.3019(4) 0.0146(6) 0.3628(4) 0.029(2) Uani 1 d . .
C21 C 0.1292(4) 0.0932(7) -0.0081(4) 0.035(2) Uani 1 d . .
H21 H 0.1406(4) 0.1553(7) -0.0203(4) 0.042 Uiso 1 calc R .
C22 C 0.0784(5) 0.0410(8) -0.0658(5) 0.051(3) Uani 1 d . .
H22 H 0.0558(5) 0.0660(8) -0.1165(5) 0.061 Uiso 1 calc R .
C23 C 0.0608(5) -0.0504(8) -0.0477(6) 0.057(3) Uani 1 d . .
H23 H 0.0250(5) -0.0876(8) -0.0860(6) 0.068 Uiso 1 calc R .
C24 C 0.0954(5) -0.0853(7) 0.0249(5) 0.048(3) Uani 1 d . .
H24 H 0.0841(5) -0.1476(7) 0.0368(5) 0.058 Uiso 1 calc R .
C25 C 0.1473(4) -0.0307(7) 0.0824(5) 0.037(2) Uani 1 d . .
C26 C 0.2171(5) -0.2363(6) 0.3045(5) 0.042(2) Uani 1 d . .
H26 H 0.2562(5) -0.2649(6) 0.3457(5) 0.050 Uiso 1 calc R .
C27 C 0.1488(6) -0.2598(8) 0.2938(6) 0.057(3) Uani 1 d . .
H27 H 0.1412(6) -0.3042(8) 0.3272(6) 0.068 Uiso 1 calc R .
C28 C 0.0919(6) -0.2178(8) 0.2337(7) 0.060(3) Uani 1 d . .
H28 H 0.0449(6) -0.2336(8) 0.2258(7) 0.072 Uiso 1 calc R .
C29 C 0.1032(5) -0.1539(7) 0.1860(6) 0.046(2) Uani 1 d . .
H29 H 0.0641(5) -0.1254(7) 0.1449(6) 0.056 Uiso 1 calc R .
C30 C 0.1723(4) -0.1301(6) 0.1971(5) 0.031(2) Uani 1 d . .
C31 C 0.3235(5) 0.1888(6) 0.0584(5) 0.036(2) Uani 1 d . .
H31 H 0.3073(5) 0.2520(6) 0.0608(5) 0.044 Uiso 1 calc R .
C32 C 0.3682(5) 0.1766(6) 0.0228(5) 0.042(2) Uani 1 d . .
H32 H 0.3814(5) 0.2298(6) 0.0006(5) 0.051 Uiso 1 calc R .
C33 C 0.3940(5) 0.0837(7) 0.0200(5) 0.041(2) Uani 1 d . .
H33 H 0.4251(5) 0.0733(7) -0.0040(5) 0.049 Uiso 1 calc R .
C34 C 0.3738(4) 0.0088(6) 0.0522(4) 0.032(2) Uani 1 d . .
H34 H 0.3911(4) -0.0541(6) 0.0510(4) 0.039 Uiso 1 calc R .
C35 C 0.3272(4) 0.0245(6) 0.0875(4) 0.027(2) Uani 1 d . .
C36 C 0.3035(5) -0.2979(6) 0.1652(5) 0.042(2) Uani 1 d . .
H36 H 0.3063(5) -0.3361(6) 0.2075(5) 0.051 Uiso 1 calc R .
C37 C 0.2918(5) -0.3431(7) 0.0965(5) 0.046(2) Uani 1 d . .
H37 H 0.2871(5) -0.4110(7) 0.0914(5) 0.055 Uiso 1 calc R .
C38 C 0.2870(5) -0.2851(7) 0.0346(5) 0.045(2) Uani 1 d . .
H38 H 0.2794(5) -0.3138(7) -0.0133(5) 0.055 Uiso 1 calc R .
C39 C 0.2933(5) -0.1879(6) 0.0429(5) 0.035(2) Uani 1 d . .
H39 H 0.2895(5) -0.1492(6) 0.0004(5) 0.043 Uiso 1 calc R .
C40 C 0.3051(4) -0.1446(6) 0.1126(4) 0.029(2) Uani 1 d . .
C41 C 0.0645(14) 0.5893(12) -0.0185(12) 0.164(10) Uani 1 d . .
Cl1 Cl 0.0966(2) 0.6494(4) -0.0763(3) 0.130(2) Uani 1 d . .
Cl2A Cl 0.0143(8) 0.6573(8) 0.0102(16) 0.117(5) Uani 0.55(5) d P 1
Cl2B Cl 0.0591(32) 0.6461(10) 0.0544(22) 0.153(15) Uani 0.45(5) d P 2
C42A C 0.1671(17) 0.0195(26) -0.2328(17) 0.084(13) Uani 0.52(4) d PD 1
Cl3A Cl 0.0737(12) 0.0070(23) -0.2649(15) 0.099(6) Uani 0.52(4) d PD 1
Cl4A Cl 0.2013(6) 0.1017(19) -0.1537(6) 0.098(6) Uani 0.52(4) d PD 1
C42B C 0.1323(26) 0.0125(44) -0.2713(31) 0.141(23) Uani 0.48(4) d PD 2
Cl3B Cl 0.0463(21) -0.0005(26) -0.2718(16) 0.106(8) Uani 0.48(4) d PD 2
Cl4B Cl 0.1901(13) 0.0491(23) -0.1762(27) 0.186(10) Uani 0.48(4) d PD 2

loop_
_atom_type_symbol
_atom_type_description
_atom_type_scat_dispersion_real
_atom_type_scat_dispersion_imag
_atom_type_scat_source
C C 0.0033 0.0016 'International Tables Vol C Tables 4.2.6.8 and 6.1.1.4'
H H 0.0000 0.0000 'International Tables Vol C Tables 4.2.6.8 and 6.1.1.4'
B B 0.0013 0.0007 'International Tables Vol C Tables 4.2.6.8 and 6.1.1.4'
N N 0.0061 0.0033 'International Tables Vol C Tables 4.2.6.8 and 6.1.1.4'
F F 0.0171 0.0103 'International Tables Vol C Tables 4.2.6.8 and 6.1.1.4'
Cl Cl 0.1484 0.1585 'International Tables Vol C Tables 4.2.6.8 and 6.1.1.4'
Co Co 0.3494 0.9721 'International Tables Vol C Tables 4.2.6.8 and 6.1.1.4'

loop_
_geom_angle_atom_site_label_1
_geom_angle_atom_site_label_2
_geom_angle_atom_site_label_3
_geom_angle
_geom_angle_publ_flag
Co3 Co2 Co1 177.58(6) y
N7 Co1 N10 89.9(3) y
N7 Co1 N1 174.6(3) y
N10 Co1 N1 91.2(3) y
N7 Co1 N4 89.1(3) y
N10 Co1 N4 174.8(3) y
N1 Co1 N4 89.4(3) y
N7 Co1 F1 91.8(2) y
N10 Co1 F1 92.7(2) y
N1 Co1 F1 93.4(2) y
N4 Co1 F1 92.4(2) y
N7 Co1 Co2 86.9(2) y
N10 Co1 Co2 86.4(2) y
N1 Co1 Co2 87.9(2) y
N4 Co1 Co2 88.4(2) y
F1 Co1 Co2 178.47(14) y
N11 Co2 N5 179.6(3) y
N11 Co2 N2 89.7(3) y
N5 Co2 N2 90.1(3) y
N11 Co2 N8 90.2(3) y
N5 Co2 N8 90.0(3) y
N2 Co2 N8 179.8(2) y
N11 Co2 Co3 90.5(2) y
N5 Co2 Co3 89.2(2) y
N2 Co2 Co3 89.0(2) y
N8 Co2 Co3 91.1(2) y
N11 Co2 Co1 91.3(2) y
N5 Co2 Co1 89.0(2) y
N2 Co2 Co1 89.3(2) y
N8 Co2 Co1 90.5(2) y
N6 Co3 N3 89.7(3) y
N6 Co3 N12 174.8(3) y
N3 Co3 N12 89.8(3) y
N6 Co3 N9 91.1(3) y
N3 Co3 N9 174.7(3) y
N12 Co3 N9 88.9(3) y
N6 Co3 F5 91.4(2) y
N3 Co3 F5 91.7(2) y
N12 Co3 F5 93.8(2) y
N9 Co3 F5 93.5(2) y
N6 Co3 Co2 88.0(2) y
N3 Co3 Co2 88.1(2) y
N12 Co3 Co2 86.9(2) y
N9 Co3 Co2 86.7(2) y
F5 Co3 Co2 179.30(14) y
F3 B1 F4 113.2(10) ?
F3 B1 F1 110.2(11) ?
F4 B1 F1 108.7(9) ?
F3 B1 F2 110.1(10) ?
F4 B1 F2 108.5(12) ?
F1 B1 F2 105.9(9) ?
B1 F1 Co1 162.2(7) ?
F7 B2 F8 111.6(9) ?
F7 B2 F6 111.9(10) ?
F8 B2 F6 110.8(9) ?
F7 B2 F5 108.2(9) ?
F8 B2 F5 107.8(8) ?
F6 B2 F5 106.3(8) ?
B2 F5 Co3 175.1(6) ?
C1 N1 C5 118.3(7) ?
C1 N1 Co1 122.3(5) ?
C5 N1 Co1 119.2(5) ?
C10 N2 C5 123.6(7) ?
C10 N2 Co2 118.5(5) ?
C5 N2 Co2 117.9(5) ?
C6 N3 C10 118.2(7) ?
C6 N3 Co3 121.9(5) ?
C10 N3 Co3 119.7(5) ?
C11 N4 C15 118.3(7) ?
C11 N4 Co1 122.3(5) ?
C15 N4 Co1 119.4(5) ?
C20 N5 C15 123.1(6) ?
C20 N5 Co2 118.1(5) ?
C15 N5 Co2 118.8(5) ?
C16 N6 C20 118.7(7) ?
C16 N6 Co3 121.8(5) ?
C20 N6 Co3 119.2(5) ?
C21 N7 C25 117.5(7) ?
C21 N7 Co1 121.3(6) ?
C25 N7 Co1 121.1(5) ?
C25 N8 C30 124.2(7) ?
C25 N8 Co2 118.3(5) ?
C30 N8 Co2 117.5(5) ?
C26 N9 C30 119.3(7) ?
C26 N9 Co3 120.0(6) ?
C30 N9 Co3 120.7(5) ?
C31 N10 C35 116.4(7) ?
C31 N10 Co1 122.4(5) ?
C35 N10 Co1 121.1(5) ?
C35 N11 C40 124.8(6) ?
C35 N11 Co2 117.4(5) ?
C40 N11 Co2 117.8(5) ?
C36 N12 C40 118.4(7) ?
C36 N12 Co3 120.9(5) ?
C40 N12 Co3 120.7(5) ?
N1 C1 C2 123.1(8) ?
C3 C2 C1 118.8(8) ?
C2 C3 C4 119.9(8) ?
C3 C4 C5 119.7(8) ?
N1 C5 N2 114.4(7) ?
N1 C5 C4 120.1(7) ?
N2 C5 C4 125.3(7) ?
N3 C6 C7 123.9(8) ?
C6 C7 C8 117.4(7) ?
C9 C8 C7 120.5(7) ?
C8 C9 C10 119.3(8) ?
N3 C10 N2 113.5(7) ?
N3 C10 C9 120.6(7) ?
N2 C10 C9 125.7(7) ?
N4 C11 C12 122.5(8) ?
C11 C12 C13 119.3(8) ?
C14 C13 C12 119.5(8) ?
C13 C14 C15 119.7(8) ?
N4 C15 C14 120.7(7) ?
N4 C15 N5 113.5(6) ?
C14 C15 N5 125.7(7) ?
N6 C16 C17 122.0(8) ?
C16 C17 C18 119.6(8) ?
C19 C18 C17 119.4(8) ?
C18 C19 C20 120.2(8) ?
N5 C20 N6 114.5(7) ?
N5 C20 C19 125.3(7) ?
N6 C20 C19 120.0(7) ?
N7 C21 C22 123.9(9) ?
C21 C22 C23 118.2(9) ?
C24 C23 C22 119.6(9) ?
C23 C24 C25 120.9(9) ?
N8 C25 C24 126.8(9) ?
N8 C25 N7 113.0(7) ?
C24 C25 N7 119.9(8) ?
N9 C26 C27 121.1(9) ?
C26 C27 C28 119.3(9) ?
C29 C28 C27 120.1(9) ?
C28 C29 C30 120.4(9) ?
N9 C30 N8 114.3(7) ?
N9 C30 C29 119.7(7) ?
N8 C30 C29 125.9(8) ?
N10 C31 C32 124.3(8) ?
C31 C32 C33 118.7(8) ?
C34 C33 C32 119.2(8) ?
C33 C34 C35 120.2(8) ?
N11 C35 N10 113.7(6) ?
N11 C35 C34 125.0(7) ?
N10 C35 C34 121.2(7) ?
N12 C36 C37 122.7(8) ?
C36 C37 C38 117.7(8) ?
C39 C38 C37 120.2(8) ?
C38 C39 C40 120.8(8) ?
N12 C40 C39 120.2(7) ?
N12 C40 N11 113.6(6) ?
C39 C40 N11 126.1(7) ?
Cl2B C41 Cl1 119.5(13) ?
Cl2A C41 Cl1 113.7(11) ?
Cl3A C42A Cl4A 110.0(21) ?
Cl4B C42B Cl3B 106.2(22) ?

loop_
_geom_bond_atom_site_label_1
_geom_bond_atom_site_label_2
_geom_bond_distance
_geom_bond_publ_flag
Co1 N7 1.953(7) y
Co1 N10 1.958(6) y
Co1 N1 1.958(6) y
Co1 N4 1.965(6) y
Co1 F1 2.250(5) y
Co1 Co2 2.254(2) y
Co2 N11 1.889(6) y
Co2 N5 1.899(6) y
Co2 N2 1.899(6) y
Co2 N8 1.900(6) y
Co3 N6 1.946(6) y
Co3 N3 1.954(6) y
Co3 N12 1.965(6) y
Co3 N9 1.968(7) y
Co3 F5 2.230(5) y
Co3 Co2 2.252(2) y
B1 F3 1.331(15) ?
B1 F4 1.342(13) ?
B1 F1 1.402(13) ?
B1 F2 1.41(2) ?
B2 F7 1.329(13) ?
B2 F8 1.362(12) ?
B2 F6 1.373(13) ?
B2 F5 1.431(11) ?
N1 C1 1.352(10) y
N1 C5 1.369(10) y
N2 C10 1.373(10) y
N2 C5 1.383(10) y
N3 C6 1.355(10) y
N3 C10 1.373(10) y
N4 C11 1.350(10) y
N4 C15 1.368(10) y
N5 C20 1.366(10) y
N5 C15 1.399(10) y
N6 C16 1.352(10) y
N6 C20 1.372(10) y
N7 C21 1.344(10) y
N7 C25 1.386(11) y
N8 C25 1.374(10) y
N8 C30 1.379(10) y
N9 C26 1.359(10) y
N9 C30 1.370(11) y
N10 C31 1.349(10) y
N10 C35 1.380(10) y
N11 C35 1.376(10) y
N11 C40 1.394(10) y
N12 C36 1.360(11) y
N12 C40 1.361(10) y
C1 C2 1.374(11) ?
C2 C3 1.369(12) ?
C3 C4 1.373(12) ?
C4 C5 1.404(11) ?
C6 C7 1.362(11) ?
C7 C8 1.397(12) ?
C8 C9 1.371(11) ?
C9 C10 1.392(10) ?
C11 C12 1.352(12) ?
C12 C13 1.391(13) ?
C13 C14 1.352(12) ?
C14 C15 1.391(11) ?
C16 C17 1.376(12) ?
C17 C18 1.387(13) ?
C18 C19 1.350(12) ?
C19 C20 1.410(11) ?
C21 C22 1.358(12) ?
C22 C23 1.390(14) ?
C23 C24 1.344(13) ?
C24 C25 1.385(12) ?
C26 C27 1.373(13) ?
C27 C28 1.374(14) ?
C28 C29 1.349(13) ?
C29 C30 1.386(12) ?
C31 C32 1.358(12) ?
C32 C33 1.393(12) ?
C33 C34 1.349(12) ?
C34 C35 1.397(11) ?
C36 C37 1.370(12) ?
C37 C38 1.387(13) ?
C38 C39 1.346(12) ?
C39 C40 1.375(11) ?
C41 Cl2B 1.63(2) ?
C41 Cl2A 1.65(2) ?
C41 Cl1 1.71(2) ?
C42A Cl3A 1.77(2) ?
C42A Cl4A 1.77(2) ?
C42B Cl4B 1.77(3) ?
C42B Cl3B 1.77(2) ?
